data_4075122
loop_
_publ_author_name
'Benito-Garagorri, David'
'Becker, Eva'
'Wiedermann, Julia'
'Lackner, Wolfgang'
'Pollak, Martin'
'Mereiter, Kurt'
'Kisala, Joanna'
'Kirchner, Karl'

_publ_section_title
;
 Achiral and Chiral Transition Metal Complexes with Modularly Designed
 Tridentate PNP Pincer-Type Ligands Based on N-Heterocyclic Diamines
;
_journal_issue 8
_journal_name_full Organometallics
_journal_page_first 1900
_journal_paper_doi 10.1021/om0600644
_journal_volume 25
_journal_year 2006
_chemical_formula_moiety 'C20 H33 I Mo N3 O3 P2,  I3'
_chemical_formula_sum 'C20 H33 I4 Mo N3 O3 P2'
_chemical_formula_weight 1028.97
_chemical_name_common '1111 [Mo(PNP-iPr)(CO)3(I)].(I3)'
_chemical_name_systematic
; 
 ? 
;
_space_group_IT_number 2
_symmetry_cell_setting triclinic
_symmetry_space_group_name_Hall '-P 1'
_symmetry_space_group_name_H-M 'P -1'
_atom_sites_solution_hydrogens geom
_atom_sites_solution_primary direct
_atom_sites_solution_secondary difmap
_audit_creation_method SHELXL-97
_cell_angle_alpha 102.783(1)
_cell_angle_beta 92.557(1)
_cell_angle_gamma 107.697(1)
_cell_formula_units_Z 2
_cell_length_a 8.1066(4)
_cell_length_b 13.3085(8)
_cell_length_c 15.5256(8)
_cell_measurement_reflns_used 7575
_cell_measurement_temperature 100(2)
_cell_measurement_theta_max 29.99
_cell_measurement_theta_min 2.64
_cell_volume 1544.87(14)
_computing_cell_refinement 'Bruker SAINT'
_computing_data_collection 'Bruker SMART'
_computing_data_reduction 'Bruker SAINT, SADABS, XPREP'
_computing_molecular_graphics 'Bruker SHELXTL'
_computing_publication_material 'Bruker SHELXTL'
_computing_structure_refinement 'SHELXL-97 (Sheldrick, 1997)'
_computing_structure_solution 'SHELXS-97 (Sheldrick, 1997)'
_diffrn_ambient_temperature 100(2)
_diffrn_measured_fraction_theta_full 0.992
_diffrn_measured_fraction_theta_max 0.992
_diffrn_measurement_device_type 'CCD area detector'
_diffrn_measurement_method 'phi and omega scans'
_diffrn_radiation_monochromator graphite
_diffrn_radiation_source 'fine-focus sealed tube'
_diffrn_radiation_type MoK\a
_diffrn_radiation_wavelength 0.71073
_diffrn_reflns_av_R_equivalents 0.0204
_diffrn_reflns_av_sigmaI/netI 0.0181
_diffrn_reflns_limit_h_max 11
_diffrn_reflns_limit_h_min -11
_diffrn_reflns_limit_k_max 18
_diffrn_reflns_limit_k_min -18
_diffrn_reflns_limit_l_max 21
_diffrn_reflns_limit_l_min -21
_diffrn_reflns_number 28535
_diffrn_reflns_theta_full 30.01
_diffrn_reflns_theta_max 30.01
_diffrn_reflns_theta_min 2.39
_diffrn_standards_decay_% 0
_exptl_absorpt_coefficient_mu 4.550
_exptl_absorpt_correction_T_max 0.34
_exptl_absorpt_correction_T_min 0.21
_exptl_absorpt_correction_type multi-scan
_exptl_absorpt_process_details 'program SADABS, V2.10'
_exptl_crystal_colour red
_exptl_crystal_density_diffrn 2.212
_exptl_crystal_density_method 'not measured'
_exptl_crystal_description block
_exptl_crystal_F_000 964
_exptl_crystal_size_max 0.47
_exptl_crystal_size_mid 0.26
_exptl_crystal_size_min 0.24
_refine_diff_density_max 1.336
_refine_diff_density_min -1.318
_refine_diff_density_rms 0.105
_refine_ls_extinction_method none
_refine_ls_goodness_of_fit_ref 1.092
_refine_ls_hydrogen_treatment constr
_refine_ls_matrix_type full
_refine_ls_number_parameters 301
_refine_ls_number_reflns 8954
_refine_ls_number_restraints 96
_refine_ls_restrained_S_all 1.089
_refine_ls_R_factor_all 0.0229
_refine_ls_R_factor_gt 0.0216
_refine_ls_shift/su_max 0.001
_refine_ls_shift/su_mean 0.000
_refine_ls_structure_factor_coef Fsqd
_refine_ls_weighting_details 'calc w=1/[\s^2^(Fo^2^)+(0.0247P)^2^+1.8343P] where P=(Fo^2^+2Fc^2^)/3'
_refine_ls_weighting_scheme calc
_refine_ls_wR_factor_gt 0.0537
_refine_ls_wR_factor_ref 0.0543
_reflns_number_gt 8623
_reflns_number_total 8954
_reflns_threshold_expression >2sigma(I)
_cod_data_source_file om0600644si20060122_054457.cif
_cod_data_source_block 7b-1111
_cod_depositor_comments
;
The following automatic conversions were performed:

'_symmetry_cell_setting' value 'Triclinic' changed to 'triclinic'
according to /home/saulius/struct/CIF-dictionaries/cif_core.dic
dictionary named 'cif_core.dic' version 2.4.1 from 2010-06-29.

Automatic conversion script
Id: cif_fix_values 1715 2011-07-08 13:25:40Z adriana 
;
_cod_original_sg_symbol_Hall '-P 1 '
_cod_original_sg_symbol_H-M P-1
_cod_database_code 4075122

loop_
_symmetry_equiv_pos_as_xyz
'x, y, z'
'-x, -y, -z'

loop_
_atom_site_label
_atom_site_type_symbol
_atom_site_fract_x
_atom_site_fract_y
_atom_site_fract_z
_atom_site_U_iso_or_equiv
_atom_site_adp_type
_atom_site_occupancy
_atom_site_symmetry_multiplicity
_atom_site_calc_flag
_atom_site_refinement_flags
Mo Mo 0.27747(2) 0.510380(14) 0.216098(11) 0.01425(4) Uani 1 1 d U
I1 I 0.060014(17) 0.507736(11) 0.355858(9) 0.01867(3) Uani 1 1 d U
P1 P 0.12872(7) 0.30788(4) 0.16175(4) 0.01653(9) Uani 1 1 d U
P2 P 0.47410(7) 0.67819(4) 0.32558(3) 0.01493(9) Uani 1 1 d U
O1 O 0.5199(2) 0.44544(16) 0.07764(12) 0.0293(4) Uani 1 1 d U
O2 O 0.3620(2) 0.67989(15) 0.09967(12) 0.0297(4) Uani 1 1 d U
O3 O -0.0753(2) 0.51441(15) 0.12538(12) 0.0275(3) Uani 1 1 d U
N1 N 0.4248(2) 0.44356(14) 0.30081(11) 0.0157(3) Uani 1 1 d U
N2 N 0.2861(2) 0.26929(15) 0.20689(13) 0.0208(3) Uani 1 1 d U
H2N H 0.2953 0.2053 0.1823 0.025 Uiso 1 1 calc R
N3 N 0.5557(2) 0.61753(15) 0.39453(12) 0.0174(3) Uani 1 1 d U
H3N H 0.6137 0.6582 0.4461 0.021 Uiso 1 1 calc R
C1 C 0.4014(3) 0.33472(17) 0.28135(14) 0.0173(4) Uani 1 1 d U
C2 C 0.4912(3) 0.28940(18) 0.33218(15) 0.0198(4) Uani 1 1 d U
H2 H 0.4725 0.2133 0.3176 0.024 Uiso 1 1 calc R
C3 C 0.6081(3) 0.35770(18) 0.40436(14) 0.0196(4) Uani 1 1 d U
H3 H 0.6736 0.3287 0.4386 0.023 Uiso 1 1 calc R
C4 C 0.6303(3) 0.46765(18) 0.42709(14) 0.0179(4) Uani 1 1 d U
H4 H 0.7081 0.5145 0.4776 0.021 Uiso 1 1 calc R
C5 C 0.5361(3) 0.50852(16) 0.37426(13) 0.0155(3) Uani 1 1 d U
C6 C 0.0874(3) 0.23974(18) 0.04094(14) 0.0210(4) Uani 1 1 d U
H6 H -0.0243 0.1782 0.0325 0.025 Uiso 1 1 calc R
C7 C 0.0559(3) 0.3143(2) -0.01555(16) 0.0266(5) Uani 1 1 d U
H7A H 0.0335 0.2753 -0.0785 0.040 Uiso 1 1 calc R
H7B H 0.1592 0.3791 -0.0062 0.040 Uiso 1 1 calc R
H7C H -0.0451 0.3362 0.0019 0.040 Uiso 1 1 calc R
C8 C 0.2239(4) 0.1891(2) 0.00636(17) 0.0315(5) Uani 1 1 d U
H8A H 0.1914 0.1541 -0.0572 0.047 Uiso 1 1 calc R
H8B H 0.2305 0.1348 0.0387 0.047 Uiso 1 1 calc R
H8C H 0.3377 0.2460 0.0153 0.047 Uiso 1 1 calc R
C9 C -0.0722(3) 0.23919(18) 0.20402(15) 0.0207(4) Uani 1 1 d U
H9 H -0.0567 0.2711 0.2697 0.025 Uiso 1 1 calc R
C10 C -0.2282(3) 0.26408(19) 0.16443(17) 0.0243(4) Uani 1 1 d U
H10A H -0.3341 0.2272 0.1878 0.036 Uiso 1 1 calc R
H10B H -0.2429 0.2381 0.0995 0.036 Uiso 1 1 calc R
H10C H -0.2070 0.3428 0.1808 0.036 Uiso 1 1 calc R
C11 C -0.1034(3) 0.11700(19) 0.19008(17) 0.0255(4) Uani 1 1 d U
H11A H -0.2105 0.0840 0.2144 0.038 Uiso 1 1 calc R
H11B H -0.0046 0.1057 0.2206 0.038 Uiso 1 1 calc R
H11C H -0.1151 0.0831 0.1263 0.038 Uiso 1 1 calc R
C12 C 0.6800(3) 0.76611(17) 0.29850(15) 0.0196(4) Uani 1 1 d U
H12 H 0.7571 0.8003 0.3563 0.024 Uiso 1 1 calc R
C13 C 0.6716(3) 0.8602(2) 0.25959(18) 0.0280(5) Uani 1 1 d U
H13A H 0.7886 0.9000 0.2483 0.042 Uiso 1 1 calc R
H13B H 0.6276 0.9095 0.3018 0.042 Uiso 1 1 calc R
H13C H 0.5933 0.8318 0.2036 0.042 Uiso 1 1 calc R
C14 C 0.7721(3) 0.6959(2) 0.24111(17) 0.0258(4) Uani 1 1 d U
H14A H 0.8808 0.7428 0.2268 0.039 Uiso 1 1 calc R
H14B H 0.6960 0.6533 0.1860 0.039 Uiso 1 1 calc R
H14C H 0.7986 0.6464 0.2738 0.039 Uiso 1 1 calc R
C15 C 0.3763(3) 0.76868(17) 0.39672(14) 0.0185(4) Uani 1 1 d U
H15 H 0.2902 0.7216 0.4273 0.022 Uiso 1 1 calc R
C16 C 0.2703(3) 0.8144(2) 0.34085(17) 0.0265(5) Uani 1 1 d U
H16A H 0.2186 0.8618 0.3803 0.040 Uiso 1 1 calc R
H16B H 0.1774 0.7543 0.3012 0.040 Uiso 1 1 calc R
H16C H 0.3470 0.8565 0.3053 0.040 Uiso 1 1 calc R
C17 C 0.5052(3) 0.85665(18) 0.47077(16) 0.0238(4) Uani 1 1 d U
H17A H 0.4438 0.9013 0.5060 0.036 Uiso 1 1 calc R
H17B H 0.5973 0.9028 0.4445 0.036 Uiso 1 1 calc R
H17C H 0.5572 0.8223 0.5093 0.036 Uiso 1 1 calc R
C18 C 0.4326(3) 0.46874(18) 0.12619(15) 0.0221(4) Uani 1 1 d U
C19 C 0.3320(3) 0.62013(18) 0.14448(15) 0.0213(4) Uani 1 1 d U
C20 C 0.0525(3) 0.51293(18) 0.15796(15) 0.0209(4) Uani 1 1 d U
I2 I 0.5000 0.0000 0.0000 0.02999(5) Uani 1 2 d SU
I3 I 0.30199(3) -0.018472(13) 0.151626(13) 0.03383(4) Uani 1 1 d U
I4 I 1.0000 1.0000 0.5000 0.02163(4) Uani 1 2 d SU
I5 I 0.96962(2) 0.793035(13) 0.545772(10) 0.02624(4) Uani 1 1 d U

loop_
_atom_site_aniso_label
_atom_site_aniso_U_11
_atom_site_aniso_U_22
_atom_site_aniso_U_33
_atom_site_aniso_U_23
_atom_site_aniso_U_13
_atom_site_aniso_U_12
Mo 0.01436(7) 0.01361(7) 0.01560(7) 0.00468(6) 0.00326(6) 0.00473(6)
I1 0.01577(6) 0.01880(6) 0.01965(6) 0.00330(5) 0.00585(5) 0.00351(5)
P1 0.0177(2) 0.0145(2) 0.0173(2) 0.00419(18) 0.00189(18) 0.00490(18)
P2 0.0145(2) 0.0143(2) 0.0171(2) 0.00519(17) 0.00350(17) 0.00505(17)
O1 0.0245(8) 0.0338(9) 0.0306(9) 0.0082(7) 0.0081(7) 0.0100(7)
O2 0.0329(9) 0.0282(9) 0.0320(9) 0.0165(7) 0.0053(7) 0.0088(7)
O3 0.0227(8) 0.0313(9) 0.0331(9) 0.0127(7) 0.0008(7) 0.0121(7)
N1 0.0157(7) 0.0157(7) 0.0169(7) 0.0058(6) 0.0037(6) 0.0055(6)
N2 0.0224(8) 0.0148(8) 0.0249(9) 0.0030(7) -0.0020(7) 0.0078(7)
N3 0.0189(8) 0.0168(8) 0.0173(8) 0.0050(6) 0.0015(6) 0.0063(6)
C1 0.0171(8) 0.0171(9) 0.0201(9) 0.0068(7) 0.0049(7) 0.0070(7)
C2 0.0218(9) 0.0177(9) 0.0241(10) 0.0085(8) 0.0048(8) 0.0096(8)
C3 0.0195(9) 0.0240(10) 0.0212(9) 0.0115(8) 0.0057(7) 0.0110(8)
C4 0.0163(8) 0.0221(9) 0.0175(9) 0.0074(7) 0.0036(7) 0.0073(7)
C5 0.0140(8) 0.0175(9) 0.0167(8) 0.0061(7) 0.0054(7) 0.0058(7)
C6 0.0267(10) 0.0182(9) 0.0177(9) 0.0035(7) 0.0019(8) 0.0073(8)
C7 0.0341(12) 0.0277(11) 0.0201(10) 0.0052(8) 0.0010(9) 0.0137(10)
C8 0.0402(14) 0.0343(13) 0.0249(11) 0.0026(10) 0.0041(10) 0.0223(11)
C9 0.0207(9) 0.0176(9) 0.0211(9) 0.0059(7) 0.0035(8) 0.0014(7)
C10 0.0190(9) 0.0194(10) 0.0308(11) 0.0036(8) 0.0031(8) 0.0029(8)
C11 0.0260(11) 0.0185(10) 0.0293(11) 0.0089(8) 0.0006(9) 0.0015(8)
C12 0.0171(9) 0.0179(9) 0.0225(9) 0.0057(7) 0.0047(7) 0.0029(7)
C13 0.0286(11) 0.0232(11) 0.0340(12) 0.0137(9) 0.0081(10) 0.0055(9)
C14 0.0196(10) 0.0286(11) 0.0320(12) 0.0102(9) 0.0096(9) 0.0090(9)
C15 0.0180(9) 0.0163(9) 0.0221(9) 0.0043(7) 0.0057(7) 0.0067(7)
C16 0.0257(11) 0.0283(11) 0.0322(12) 0.0102(9) 0.0068(9) 0.0161(9)
C17 0.0228(10) 0.0178(9) 0.0279(11) 0.0009(8) 0.0047(8) 0.0056(8)
C18 0.0284(10) 0.0198(9) 0.0187(9) 0.0044(7) -0.0027(8) 0.0096(8)
C19 0.0202(9) 0.0218(10) 0.0239(10) 0.0068(8) 0.0030(8) 0.0089(8)
C20 0.0213(9) 0.0206(9) 0.0227(10) 0.0062(8) 0.0038(8) 0.0088(8)
I2 0.03098(11) 0.02036(10) 0.03458(11) -0.00508(8) -0.01323(9) 0.01331(8)
I3 0.04095(9) 0.02094(7) 0.03906(9) 0.00455(6) -0.00543(7) 0.01264(7)
I4 0.01685(8) 0.02069(9) 0.02238(9) -0.00010(7) 0.00176(7) 0.00284(7)
I5 0.02554(7) 0.02464(7) 0.02639(7) 0.00620(6) 0.00001(6) 0.00552(6)

loop_
_atom_type_symbol
_atom_type_description
_atom_type_scat_dispersion_real
_atom_type_scat_dispersion_imag
_atom_type_scat_source
C C 0.0033 0.0016 'International Tables Vol C Tables 4.2.6.8 and 6.1.1.4'
H H 0.0000 0.0000 'International Tables Vol C Tables 4.2.6.8 and 6.1.1.4'
N N 0.0061 0.0033 'International Tables Vol C Tables 4.2.6.8 and 6.1.1.4'
O O 0.0106 0.0060 'International Tables Vol C Tables 4.2.6.8 and 6.1.1.4'
P P 0.1023 0.0942 'International Tables Vol C Tables 4.2.6.8 and 6.1.1.4'
Mo Mo -1.6832 0.6857 'International Tables Vol C Tables 4.2.6.8 and 6.1.1.4'
I I -0.4742 1.8119 'International Tables Vol C Tables 4.2.6.8 and 6.1.1.4'

loop_
_geom_angle_atom_site_label_1
_geom_angle_atom_site_label_2
_geom_angle_atom_site_label_3
_geom_angle
_geom_angle_site_symmetry_3
C19 Mo C20 71.29(9) .
C19 Mo C18 72.28(9) .
C20 Mo C18 112.23(9) .
C19 Mo N1 137.39(8) .
C20 Mo N1 151.29(8) .
C18 Mo N1 82.49(8) .
C19 Mo P2 77.10(7) .
C20 Mo P2 119.70(6) .
C18 Mo P2 104.69(7) .
N1 Mo P2 76.87(5) .
C19 Mo P1 127.82(7) .
C20 Mo P1 81.62(7) .
C18 Mo P1 78.46(7) .
N1 Mo P1 77.33(5) .
P2 Mo P1 153.322(18) .
C19 Mo I1 125.57(6) .
C20 Mo I1 76.55(6) .
C18 Mo I1 162.12(6) .
N1 Mo I1 83.32(4) .
P2 Mo I1 82.531(13) .
P1 Mo I1 87.850(13) .
N2 P1 C9 105.26(10) .
N2 P1 C6 107.23(10) .
C9 P1 C6 103.08(10) .
N2 P1 Mo 96.99(7) .
C9 P1 Mo 121.20(7) .
C6 P1 Mo 121.11(7) .
N3 P2 C15 105.53(9) .
N3 P2 C12 99.82(10) .
C15 P2 C12 106.74(10) .
N3 P2 Mo 98.91(7) .
C15 P2 Mo 119.02(7) .
C12 P2 Mo 122.91(7) .
C5 N1 C1 118.12(17) .
C5 N1 Mo 121.70(13) .
C1 N1 Mo 120.15(14) .
C1 N2 P1 122.55(15) .
C1 N2 H2N 118.7 .
P1 N2 H2N 118.7 .
C5 N3 P2 123.54(15) .
C5 N3 H3N 118.2 .
P2 N3 H3N 118.2 .
N1 C1 N2 117.52(18) .
N1 C1 C2 122.1(2) .
N2 C1 C2 120.31(19) .
C3 C2 C1 118.5(2) .
C3 C2 H2 120.7 .
C1 C2 H2 120.7 .
C4 C3 C2 120.48(19) .
C4 C3 H3 119.8 .
C2 C3 H3 119.8 .
C3 C4 C5 118.6(2) .
C3 C4 H4 120.7 .
C5 C4 H4 120.7 .
N1 C5 N3 117.71(18) .
N1 C5 C4 122.10(19) .
N3 C5 C4 120.18(19) .
C8 C6 C7 111.2(2) .
C8 C6 P1 114.69(17) .
C7 C6 P1 111.95(15) .
C8 C6 H6 106.1 .
C7 C6 H6 106.1 .
P1 C6 H6 106.1 .
C6 C7 H7A 109.5 .
C6 C7 H7B 109.5 .
H7A C7 H7B 109.5 .
C6 C7 H7C 109.5 .
H7A C7 H7C 109.5 .
H7B C7 H7C 109.5 .
C6 C8 H8A 109.5 .
C6 C8 H8B 109.5 .
H8A C8 H8B 109.5 .
C6 C8 H8C 109.5 .
H8A C8 H8C 109.5 .
H8B C8 H8C 109.5 .
C11 C9 C10 112.73(18) .
C11 C9 P1 112.27(16) .
C10 C9 P1 110.43(15) .
C11 C9 H9 107.0 .
C10 C9 H9 107.0 .
P1 C9 H9 107.0 .
C9 C10 H10A 109.5 .
C9 C10 H10B 109.5 .
H10A C10 H10B 109.5 .
C9 C10 H10C 109.5 .
H10A C10 H10C 109.5 .
H10B C10 H10C 109.5 .
C9 C11 H11A 109.5 .
C9 C11 H11B 109.5 .
H11A C11 H11B 109.5 .
C9 C11 H11C 109.5 .
H11A C11 H11C 109.5 .
H11B C11 H11C 109.5 .
C13 C12 C14 111.32(19) .
C13 C12 P2 117.72(16) .
C14 C12 P2 109.82(15) .
C13 C12 H12 105.7 .
C14 C12 H12 105.7 .
P2 C12 H12 105.7 .
C12 C13 H13A 109.5 .
C12 C13 H13B 109.5 .
H13A C13 H13B 109.5 .
C12 C13 H13C 109.5 .
H13A C13 H13C 109.5 .
H13B C13 H13C 109.5 .
C12 C14 H14A 109.5 .
C12 C14 H14B 109.5 .
H14A C14 H14B 109.5 .
C12 C14 H14C 109.5 .
H14A C14 H14C 109.5 .
H14B C14 H14C 109.5 .
C17 C15 C16 113.03(19) .
C17 C15 P2 114.13(15) .
C16 C15 P2 111.09(15) .
C17 C15 H15 105.9 .
C16 C15 H15 105.9 .
P2 C15 H15 105.9 .
C15 C16 H16A 109.5 .
C15 C16 H16B 109.5 .
H16A C16 H16B 109.5 .
C15 C16 H16C 109.5 .
H16A C16 H16C 109.5 .
H16B C16 H16C 109.5 .
C15 C17 H17A 109.5 .
C15 C17 H17B 109.5 .
H17A C17 H17B 109.5 .
C15 C17 H17C 109.5 .
H17A C17 H17C 109.5 .
H17B C17 H17C 109.5 .
O1 C18 Mo 178.8(2) .
O2 C19 Mo 176.9(2) .
O3 C20 Mo 179.7(2) .
I3 I2 I3 180.000(8) 2_655
I5 I4 I5 180.0 2_776

loop_
_geom_bond_atom_site_label_1
_geom_bond_atom_site_label_2
_geom_bond_distance
_geom_bond_site_symmetry_2
Mo C19 1.984(2) .
Mo C20 2.012(2) .
Mo C18 2.019(2) .
Mo N1 2.2295(17) .
Mo P2 2.5163(6) .
Mo P1 2.5211(6) .
Mo I1 2.8556(2) .
P1 N2 1.6913(19) .
P1 C9 1.837(2) .
P1 C6 1.860(2) .
P2 N3 1.6966(18) .
P2 C15 1.835(2) .
P2 C12 1.851(2) .
O1 C18 1.114(3) .
O2 C19 1.148(3) .
O3 C20 1.140(3) .
N1 C5 1.363(3) .
N1 C1 1.364(3) .
N2 C1 1.390(3) .
N2 H2N 0.8800 .
N3 C5 1.372(3) .
N3 H3N 0.8800 .
C1 C2 1.394(3) .
C2 C3 1.382(3) .
C2 H2 0.9500 .
C3 C4 1.380(3) .
C3 H3 0.9500 .
C4 C5 1.395(3) .
C4 H4 0.9500 .
C6 C8 1.520(3) .
C6 C7 1.529(3) .
C6 H6 1.0000 .
C7 H7A 0.9800 .
C7 H7B 0.9800 .
C7 H7C 0.9800 .
C8 H8A 0.9800 .
C8 H8B 0.9800 .
C8 H8C 0.9800 .
C9 C11 1.531(3) .
C9 C10 1.537(3) .
C9 H9 1.0000 .
C10 H10A 0.9800 .
C10 H10B 0.9800 .
C10 H10C 0.9800 .
C11 H11A 0.9800 .
C11 H11B 0.9800 .
C11 H11C 0.9800 .
C12 C13 1.524(3) .
C12 C14 1.530(3) .
C12 H12 1.0000 .
C13 H13A 0.9800 .
C13 H13B 0.9800 .
C13 H13C 0.9800 .
C14 H14A 0.9800 .
C14 H14B 0.9800 .
C14 H14C 0.9800 .
C15 C17 1.529(3) .
C15 C16 1.532(3) .
C15 H15 1.0000 .
C16 H16A 0.9800 .
C16 H16B 0.9800 .
C16 H16C 0.9800 .
C17 H17A 0.9800 .
C17 H17B 0.9800 .
C17 H17C 0.9800 .
I2 I3 2.9210(2) .
I2 I3 2.9210(2) 2_655
I4 I5 2.9363(2) .
I4 I5 2.9363(2) 2_776

loop_
_geom_hbond_atom_site_label_D
_geom_hbond_atom_site_label_H
_geom_hbond_atom_site_label_A
_geom_hbond_distance_DH
_geom_hbond_distance_HA
_geom_hbond_distance_DA
_geom_hbond_angle_DHA
N2 H2N I3 0.88 2.93 3.7782(18) 163.1
N3 H3N I5 0.88 3.03 3.7860(18) 145.6

loop_
_geom_torsion_atom_site_label_1
_geom_torsion_atom_site_label_2
_geom_torsion_atom_site_label_3
_geom_torsion_atom_site_label_4
_geom_torsion
C19 Mo P1 N2 125.21(11)
C20 Mo P1 N2 -176.45(10)
C18 Mo P1 N2 68.69(9)
N1 Mo P1 N2 -16.10(8)
P2 Mo P1 N2 -31.11(9)
I1 Mo P1 N2 -99.73(7)
C19 Mo P1 C9 -122.19(12)
C20 Mo P1 C9 -63.85(11)
C18 Mo P1 C9 -178.71(11)
N1 Mo P1 C9 96.50(10)
P2 Mo P1 C9 81.49(10)
I1 Mo P1 C9 12.86(9)
C19 Mo P1 C6 10.21(12)
C20 Mo P1 C6 68.56(11)
C18 Mo P1 C6 -46.30(11)
N1 Mo P1 C6 -131.09(10)
P2 Mo P1 C6 -146.10(9)
I1 Mo P1 C6 145.27(9)
C19 Mo P2 N3 -153.94(9)
C20 Mo P2 N3 146.69(10)
C18 Mo P2 N3 -86.45(9)
N1 Mo P2 N3 -7.97(8)
P1 Mo P2 N3 7.07(8)
I1 Mo P2 N3 76.87(6)
C19 Mo P2 C15 92.68(10)
C20 Mo P2 C15 33.31(11)
C18 Mo P2 C15 160.17(10)
N1 Mo P2 C15 -121.36(9)
P1 Mo P2 C15 -106.32(9)
I1 Mo P2 C15 -36.52(8)
C19 Mo P2 C12 -46.05(11)
C20 Mo P2 C12 -105.42(11)
C18 Mo P2 C12 21.45(11)
N1 Mo P2 C12 99.92(10)
P1 Mo P2 C12 114.96(9)
I1 Mo P2 C12 -175.24(9)
C19 Mo N1 C5 59.56(19)
C20 Mo N1 C5 -123.43(19)
C18 Mo N1 C5 112.93(16)
P2 Mo N1 C5 5.87(14)
P1 Mo N1 C5 -167.27(15)
I1 Mo N1 C5 -77.98(14)
C19 Mo N1 C1 -122.33(17)
C20 Mo N1 C1 54.7(2)
C18 Mo N1 C1 -68.96(16)
P2 Mo N1 C1 -176.03(15)
P1 Mo N1 C1 10.83(14)
I1 Mo N1 C1 100.12(15)
C9 P1 N2 C1 -99.51(19)
C6 P1 N2 C1 151.21(17)
Mo P1 N2 C1 25.55(18)
C15 P2 N3 C5 135.92(17)
C12 P2 N3 C5 -113.50(17)
Mo P2 N3 C5 12.32(17)
C5 N1 C1 N2 179.28(18)
Mo N1 C1 N2 1.1(2)
C5 N1 C1 C2 -2.1(3)
Mo N1 C1 C2 179.71(15)
P1 N2 C1 N1 -21.1(3)
P1 N2 C1 C2 160.26(17)
N1 C1 C2 C3 -0.3(3)
N2 C1 C2 C3 178.32(19)
C1 C2 C3 C4 2.2(3)
C2 C3 C4 C5 -1.8(3)
C1 N1 C5 N3 -178.47(18)
Mo N1 C5 N3 -0.3(2)
C1 N1 C5 C4 2.6(3)
Mo N1 C5 C4 -179.27(14)
P2 N3 C5 N1 -9.6(3)
P2 N3 C5 C4 169.39(15)
C3 C4 C5 N1 -0.7(3)
C3 C4 C5 N3 -179.59(19)
N2 P1 C6 C8 -13.2(2)
C9 P1 C6 C8 -124.00(19)
Mo P1 C6 C8 96.42(18)
N2 P1 C6 C7 -141.15(17)
C9 P1 C6 C7 108.07(18)
Mo P1 C6 C7 -31.5(2)
N2 P1 C9 C11 -50.92(18)
C6 P1 C9 C11 61.33(18)
Mo P1 C9 C11 -159.14(13)
N2 P1 C9 C10 -177.66(15)
C6 P1 C9 C10 -65.41(17)
Mo P1 C9 C10 74.12(17)
N3 P2 C12 C13 -162.42(18)
C15 P2 C12 C13 -52.8(2)
Mo P2 C12 C13 90.16(18)
N3 P2 C12 C14 68.83(17)
C15 P2 C12 C14 178.46(16)
Mo P2 C12 C14 -38.59(19)
N3 P2 C15 C17 60.42(18)
C12 P2 C15 C17 -45.16(18)
Mo P2 C15 C17 170.18(13)
N3 P2 C15 C16 -170.37(15)
C12 P2 C15 C16 84.05(17)
Mo P2 C15 C16 -60.61(17)
